data_4315226
loop_
_publ_author_name
'Michael J. Hughes'
'H\'el\`ene P. A. Mercier'
'Gary J. Schrobilgen'

_publ_section_title
;
 Syntheses, Raman Spectra, and X-ray Crystal Structures of
 [XeF5][\m-F(OsO3F2)2] and [M][OsO3F3] (M = XeF5+, Xe2F11+)
;
_journal_name_full 'Inorganic Chemistry'
_journal_page_first 3501
_journal_page_last 3515
_journal_paper_doi 10.1021/ic100062x
_journal_volume 49
_journal_year 2010
_chemical_formula_sum 'F10 O6 Os2 Xe'
_chemical_formula_weight 797.70
_chemical_name_common 'F5 Xe Os2 O6 F5'
_chemical_name_systematic
; 
 ? 
;
_space_group_IT_number 62
_symmetry_cell_setting orthorhombic
_symmetry_space_group_name_Hall '-P 2ac 2n'
_symmetry_space_group_name_H-M 'P n m a'
_atom_sites_solution_primary direct
_atom_sites_solution_secondary difmap
_audit_creation_method SHELXL-97
_cell_angle_alpha 90.00
_cell_angle_beta 90.00
_cell_angle_gamma 90.00
_cell_formula_units_Z 4
_cell_length_a 12.6724(11)
_cell_length_b 11.4443(10)
_cell_length_c 7.5818(7)
_cell_measurement_temperature 100(2)
_cell_measurement_theta_max 89.67
_cell_measurement_theta_min 0
_cell_volume 1099.56(17)
_computing_cell_refinement 'Bruker SMART'
_computing_data_collection 'Bruker SMART'
_computing_data_reduction 'Bruker Saint'
_computing_molecular_graphics 'SHELXL-97 (Sheldrick, 1997)'
_computing_publication_material 'SHELXL-97 (Sheldrick, 1997)'
_computing_structure_refinement 'SHELXL-97 (Sheldrick, 1997)'
_computing_structure_solution 'SHELXS-97 (Sheldrick, 1990)'
_diffrn_ambient_temperature 100(2)
_diffrn_measured_fraction_theta_full 0.979
_diffrn_measured_fraction_theta_max 0.979
_diffrn_measurement_device_type 'CCD area detector'
_diffrn_measurement_method 'phi and omega scans'
_diffrn_radiation_monochromator graphite
_diffrn_radiation_source 'fine-focus sealed tube'
_diffrn_radiation_type MoK\a
_diffrn_radiation_wavelength 0.71073
_diffrn_reflns_av_R_equivalents 0.0485
_diffrn_reflns_av_sigmaI/netI 0.0331
_diffrn_reflns_limit_h_max 24
_diffrn_reflns_limit_h_min -24
_diffrn_reflns_limit_k_max 22
_diffrn_reflns_limit_k_min -21
_diffrn_reflns_limit_l_max 14
_diffrn_reflns_limit_l_min -8
_diffrn_reflns_number 37496
_diffrn_reflns_theta_full 44.84
_diffrn_reflns_theta_max 44.84
_diffrn_reflns_theta_min 3.13
_exptl_absorpt_coefficient_mu 26.283
_exptl_absorpt_correction_T_max 1
_exptl_absorpt_correction_T_min 0.290362
_exptl_absorpt_correction_type multi-scan
_exptl_absorpt_process_details 'Apex2 v2.0-2 (Bruker, 2005)'
_exptl_crystal_colour orange
_exptl_crystal_density_diffrn 4.819
_exptl_crystal_density_method 'not measured'
_exptl_crystal_description Needle
_exptl_crystal_F_000 1376
_exptl_crystal_size_max 0.39
_exptl_crystal_size_mid 0.10
_exptl_crystal_size_min 0.10
_refine_diff_density_max 3.432
_refine_diff_density_min -3.591
_refine_diff_density_rms 0.438
_refine_ls_extinction_coef 0.00258(8)
_refine_ls_extinction_expression Fc^*^=kFc[1+0.001xFc^2^\l^3^/sin(2\q)]^-1/4^
_refine_ls_extinction_method SHELXL
_refine_ls_goodness_of_fit_ref 1.417
_refine_ls_matrix_type full
_refine_ls_number_parameters 95
_refine_ls_number_reflns 4543
_refine_ls_number_restraints 0
_refine_ls_restrained_S_all 1.417
_refine_ls_R_factor_all 0.0351
_refine_ls_R_factor_gt 0.0273
_refine_ls_shift/su_max 0.002
_refine_ls_shift/su_mean 0.000
_refine_ls_structure_factor_coef Fsqd
_refine_ls_weighting_details 'calc w=1/[\s^2^(Fo^2^)+(0.0082P)^2^+0.0000P] where P=(Fo^2^+2Fc^2^)/3'
_refine_ls_weighting_scheme calc
_refine_ls_wR_factor_gt 0.0477
_refine_ls_wR_factor_ref 0.0486
_reflns_number_gt 3901
_reflns_number_total 4543
_reflns_threshold_expression >2sigma(I)
_cod_data_source_file ic100062x_si_002_1.cif
_cod_data_source_block XeF5Os2O6F5
_cod_database_code 4315226

loop_
_symmetry_equiv_pos_as_xyz
'x, y, z'
'-x+1/2, -y, z+1/2'
'-x, y+1/2, -z'
'x+1/2, -y+1/2, -z+1/2'
'-x, -y, -z'
'x-1/2, y, -z-1/2'
'x, -y-1/2, z'
'-x-1/2, y-1/2, z-1/2'

loop_
_atom_site_label
_atom_site_type_symbol
_atom_site_fract_x
_atom_site_fract_y
_atom_site_fract_z
_atom_site_U_iso_or_equiv
_atom_site_adp_type
_atom_site_occupancy
_atom_site_symmetry_multiplicity
_atom_site_calc_flag
_atom_site_refinement_flags
_atom_site_disorder_assembly
_atom_site_disorder_group
Os1 Os 0.176660(6) 0.069134(7) 0.990863(10) 0.00637(3) Uani 1 1 d . . .
F3 F 0.18369(16) 0.2500 0.9329(3) 0.0099(3) Uani 1 2 d S . .
Xe1 Xe 0.050872(14) 0.2500 1.37174(2) 0.00630(4) Uani 1 2 d S . .
F7 F 0.16446(17) 0.2500 1.5253(3) 0.0122(4) Uani 1 2 d S . .
F4 F -0.01729(17) 0.2500 1.5833(3) 0.0144(4) Uani 1 2 d S . .
O3 O 0.16107(15) -0.06660(15) 1.0756(3) 0.0134(3) Uani 1 1 d . . .
O2 O 0.30858(14) 0.07403(15) 0.9502(3) 0.0112(3) Uani 1 1 d . . .
O1 O 0.12442(14) 0.05573(15) 0.7856(2) 0.0119(3) Uani 1 1 d . . .
F6 F -0.08785(15) 0.2500 1.2964(3) 0.0134(4) Uani 1 2 d S . .
F5 F 0.03600(11) 0.09204(13) 1.4161(2) 0.0118(2) Uani 1 1 d . . .
F1 F 0.20707(10) 0.13414(12) 1.22725(17) 0.0089(2) Uani 1 1 d . . .
F2 F 0.03961(10) 0.12627(13) 1.07482(19) 0.0105(2) Uani 1 1 d . . .

loop_
_atom_site_aniso_label
_atom_site_aniso_U_11
_atom_site_aniso_U_22
_atom_site_aniso_U_33
_atom_site_aniso_U_23
_atom_site_aniso_U_13
_atom_site_aniso_U_12
Os1 0.00913(4) 0.00464(4) 0.00535(4) -0.00098(2) -0.00063(2) 0.00029(2)
F3 0.0162(9) 0.0051(8) 0.0083(8) 0.000 0.0009(6) 0.000
Xe1 0.00759(7) 0.00501(7) 0.00631(7) 0.000 0.00116(5) 0.000
F7 0.0146(9) 0.0147(10) 0.0073(8) 0.000 -0.0027(6) 0.000
F4 0.0171(9) 0.0167(10) 0.0095(9) 0.000 0.0076(7) 0.000
O3 0.0198(8) 0.0077(7) 0.0127(8) -0.0003(6) -0.0025(6) -0.0010(6)
O2 0.0112(7) 0.0107(7) 0.0117(7) -0.0015(6) 0.0015(6) 0.0030(5)
O1 0.0162(7) 0.0099(7) 0.0095(7) -0.0031(5) -0.0039(5) -0.0003(5)
F6 0.0081(8) 0.0146(9) 0.0175(9) 0.000 -0.0009(7) 0.000
F5 0.0168(7) 0.0065(5) 0.0121(6) 0.0027(5) 0.0024(5) -0.0006(5)
F1 0.0116(6) 0.0086(5) 0.0066(5) -0.0014(4) -0.0013(4) 0.0002(4)
F2 0.0086(5) 0.0104(6) 0.0125(6) -0.0013(5) 0.0000(4) 0.0008(4)

loop_
_atom_type_symbol
_atom_type_description
_atom_type_scat_dispersion_real
_atom_type_scat_dispersion_imag
_atom_type_scat_source
O O 0.0106 0.0060 'International Tables Vol C Tables 4.2.6.8 and 6.1.1.4'
F F 0.0171 0.0103 'International Tables Vol C Tables 4.2.6.8 and 6.1.1.4'
Xe Xe -0.4205 1.9578 'International Tables Vol C Tables 4.2.6.8 and 6.1.1.4'
Os Os -1.2165 7.6030 'International Tables Vol C Tables 4.2.6.8 and 6.1.1.4'

loop_
_geom_angle_atom_site_label_1
_geom_angle_atom_site_label_2
_geom_angle_atom_site_label_3
_geom_angle
_geom_angle_site_symmetry_1
_geom_angle_site_symmetry_3
_geom_angle_publ_flag
O3 Os1 O1 102.67(9) . . ?
O3 Os1 O2 102.34(9) . . ?
O1 Os1 O2 102.72(9) . . ?
O3 Os1 F2 94.56(8) . . ?
O1 Os1 F2 88.99(7) . . ?
O2 Os1 F2 156.62(7) . . ?
O3 Os1 F1 91.39(8) . . ?
O1 Os1 F1 160.07(7) . . ?
O2 Os1 F1 87.72(8) . . ?
F2 Os1 F1 75.71(6) . . ?
O3 Os1 F3 168.71(9) . . ?
O1 Os1 F3 85.10(8) . . ?
O2 Os1 F3 83.62(8) . . ?
F2 Os1 F3 77.22(7) . . ?
F1 Os1 F3 79.18(7) . . ?
Os1 F3 Os1 155.55(11) 7_565 . ?
F4 Xe1 F5 77.96(5) . 7_565 ?
F4 Xe1 F6 79.69(10) . . ?
F5 Xe1 F6 87.67(5) 7_565 . ?
F4 Xe1 F5 77.96(5) . . ?
F5 Xe1 F5 155.91(9) 7_565 . ?
F6 Xe1 F5 87.67(5) . . ?
F4 Xe1 F7 79.33(10) . . ?
F5 Xe1 F7 87.98(5) 7_565 . ?
F6 Xe1 F7 159.02(10) . . ?
F5 Xe1 F7 87.98(5) . . ?
F4 Xe1 F1 136.53(6) . 7_565 ?
F5 Xe1 F1 70.03(5) 7_565 7_565 ?
F6 Xe1 F1 126.07(6) . 7_565 ?
F5 Xe1 F1 130.36(5) . 7_565 ?
F7 Xe1 F1 71.09(6) . 7_565 ?
F4 Xe1 F1 136.53(6) . . ?
F5 Xe1 F1 130.36(6) 7_565 . ?
F6 Xe1 F1 126.07(6) . . ?
F5 Xe1 F1 70.03(5) . . ?
F7 Xe1 F1 71.09(6) . . ?
F1 Xe1 F1 60.75(6) 7_565 . ?
Os1 F1 Xe1 114.94(6) . . ?

loop_
_geom_bond_atom_site_label_1
_geom_bond_atom_site_label_2
_geom_bond_distance
_geom_bond_site_symmetry_2
_geom_bond_publ_flag
Os1 O3 1.6925(18) . ?
Os1 O1 1.6983(17) . ?
Os1 O2 1.7008(17) . ?
Os1 F2 1.9619(13) . ?
Os1 F1 1.9784(13) . ?
Os1 F3 2.1179(5) . ?
F3 Os1 2.1179(5) 7_565 ?
Xe1 F4 1.822(2) . ?
Xe1 F5 1.8484(14) 7_565 ?
Xe1 F6 1.8484(19) . ?
Xe1 F5 1.8485(14) . ?
Xe1 F7 1.852(2) . ?
Xe1 F1 2.6222(14) 7_565 ?
Xe1 F1 2.6222(14) . ?
